data_7049871
loop_
_publ_author_name
'Das, Tapashi'
'Rajak, Kajal Krishna'

_publ_section_title
;
 Experimental and theoretical investigation of a metalloreceptor bearing a
 [Re(CO)3]+ core incorporating a multifunctional ligand: selective
 reactivity towards Zn2+ and CN&#x2212; ions
;
_journal_name_full 'Dalton Transactions'
_journal_paper_doi 10.1039/C9DT00901A
_journal_year 2019
_chemical_formula_sum 'C25 H15 N4 O4 Re'
_chemical_formula_weight 621.61
_space_group_crystal_system tetragonal
_space_group_IT_number 88
_space_group_name_Hall '-I 4ad'
_space_group_name_H-M_alt 'I 41/a'
_symmetry_space_group_name_Hall '-I 4ad'
_symmetry_space_group_name_H-M 'I 41/a :2'
_atom_sites_solution_hydrogens geom
_audit_creation_method SHELXL-2017/1
_audit_update_record
;
2018-04-13 deposited with the CCDC.    2019-04-12 downloaded from the CCDC.
;
_cell_angle_alpha 90
_cell_angle_beta 90
_cell_angle_gamma 90
_cell_formula_units_Z 16
_cell_length_a 22.5847(5)
_cell_length_b 22.5847(5)
_cell_length_c 17.1723(5)
_cell_measurement_temperature 296(2)
_cell_volume 8759.1(4)
_computing_structure_refinement 'SHELXL-2017/1 (Sheldrick, 2017)'
_computing_structure_solution 'SHELXT 2014/4 (Sheldrick, 2014)'
_diffrn_ambient_temperature 296(2)
_diffrn_measured_fraction_theta_full 1.000
_diffrn_measured_fraction_theta_max 1.000
_diffrn_radiation_type MoK\a
_diffrn_radiation_wavelength 0.71073
_diffrn_reflns_av_R_equivalents 0.0533
_diffrn_reflns_av_unetI/netI 0.0234
_diffrn_reflns_Laue_measured_fraction_full 1.000
_diffrn_reflns_Laue_measured_fraction_max 1.000
_diffrn_reflns_limit_h_max 29
_diffrn_reflns_limit_h_min -27
_diffrn_reflns_limit_k_max 29
_diffrn_reflns_limit_k_min -29
_diffrn_reflns_limit_l_max 22
_diffrn_reflns_limit_l_min -22
_diffrn_reflns_number 73311
_diffrn_reflns_point_group_measured_fraction_full 1.000
_diffrn_reflns_point_group_measured_fraction_max 1.000
_diffrn_reflns_theta_full 25.242
_diffrn_reflns_theta_max 27.498
_diffrn_reflns_theta_min 1.490
_exptl_absorpt_coefficient_mu 5.591
_exptl_crystal_density_diffrn 1.886
_exptl_crystal_F_000 4800
_exptl_crystal_size_max 0.150
_exptl_crystal_size_mid 0.120
_exptl_crystal_size_min 0.080
_refine_diff_density_max 0.573
_refine_diff_density_min -0.883
_refine_diff_density_rms 0.091
_refine_ls_extinction_method none
_refine_ls_goodness_of_fit_ref 0.789
_refine_ls_hydrogen_treatment constr
_refine_ls_matrix_type full
_refine_ls_number_parameters 307
_refine_ls_number_reflns 5043
_refine_ls_number_restraints 0
_refine_ls_restrained_S_all 0.789
_refine_ls_R_factor_all 0.0374
_refine_ls_R_factor_gt 0.0255
_refine_ls_shift/su_max 0.003
_refine_ls_shift/su_mean 0.000
_refine_ls_structure_factor_coef Fsqd
_refine_ls_weighting_details 'w=1/[\s^2^(Fo^2^)+(0.1000P)^2^+0.5993P] where P=(Fo^2^+2Fc^2^)/3'
_refine_ls_weighting_scheme calc
_refine_ls_wR_factor_gt 0.0867
_refine_ls_wR_factor_ref 0.1011
_reflns_Friedel_coverage 0.000
_reflns_number_gt 4116
_reflns_number_total 5043
_reflns_threshold_expression 'I > 2\s(I)'
_cod_data_source_file c9dt00901a2.cif
_cod_data_source_block shelx_CCDC1
_cod_original_cell_volume 8759.1(5)
_cod_database_code 7049871
_shelx_shelxl_version_number 2017/1
_shelx_space_group_comment
;
The symmetry employed for this shelxl refinement is uniquely defined
by the following loop, which should always be used as a source of
symmetry information in preference to the above space-group names.
They are only intended as comments.
;
_shelx_estimated_absorpt_t_min 0.488
_shelx_estimated_absorpt_t_max 0.663

loop_
_space_group_symop_operation_xyz
'x, y, z'
'-x+1/2, -y, z+1/2'
'-y+3/4, x+1/4, z+1/4'
'y+3/4, -x+3/4, z+3/4'
'x+1/2, y+1/2, z+1/2'
'-x+1, -y+1/2, z+1'
'-y+5/4, x+3/4, z+3/4'
'y+5/4, -x+5/4, z+5/4'
'-x, -y, -z'
'x-1/2, y, -z-1/2'
'y-3/4, -x-1/4, -z-1/4'
'-y-3/4, x-3/4, -z-3/4'
'-x+1/2, -y+1/2, -z+1/2'
'x, y+1/2, -z'
'y-1/4, -x+1/4, -z+1/4'
'-y-1/4, x-1/4, -z-1/4'

loop_
_atom_site_label
_atom_site_type_symbol
_atom_site_fract_x
_atom_site_fract_y
_atom_site_fract_z
_atom_site_U_iso_or_equiv
_atom_site_adp_type
_atom_site_occupancy
_atom_site_site_symmetry_order
_atom_site_calc_flag
_atom_site_refinement_flags_posn
_atom_site_refinement_flags_adp
O1 O 0.64119(13) 0.37193(15) 0.65309(16) 0.0467(7) Uani 1 1 d . .
Re1 Re 0.59932(2) 0.35552(2) 0.54463(2) 0.03592(9) Uani 1 1 d . .
C14 C 0.69476(19) 0.3550(2) 0.6680(2) 0.0407(9) Uani 1 1 d . .
C15 C 0.7082(2) 0.3408(2) 0.7475(2) 0.0501(11) Uani 1 1 d . .
H4 H 0.678356 0.342939 0.784721 0.060 Uiso 1 1 calc R U
C16 C 0.7628(2) 0.3246(2) 0.7694(3) 0.0527(12) Uani 1 1 d . .
H5 H 0.769506 0.315776 0.821539 0.063 Uiso 1 1 calc R U
C17 C 0.8104(2) 0.3203(2) 0.7170(3) 0.0458(10) Uani 1 1 d . .
C18 C 0.8675(2) 0.3058(2) 0.7421(3) 0.0569(13) Uani 1 1 d . .
H7 H 0.874508 0.297835 0.794403 0.068 Uiso 1 1 calc R U
C19 C 0.9134(2) 0.3033(3) 0.6893(4) 0.0689(16) Uani 1 1 d . .
H8 H 0.951684 0.295560 0.706246 0.083 Uiso 1 1 calc R U
C20 C 0.9022(2) 0.3125(2) 0.6103(4) 0.0628(14) Uani 1 1 d . .
H9 H 0.933238 0.309681 0.574880 0.075 Uiso 1 1 calc R U
C21 C 0.8470(2) 0.3254(2) 0.5838(3) 0.0476(10) Uani 1 1 d . .
H10 H 0.840417 0.329687 0.530683 0.057 Uiso 1 1 calc R U
C22 C 0.79913(18) 0.33235(17) 0.6370(3) 0.0377(9) Uani 1 1 d . .
C13 C 0.74092(17) 0.35147(18) 0.6119(2) 0.0359(8) Uani 1 1 d . .
C12 C 0.73397(18) 0.37660(18) 0.5373(2) 0.0340(8) Uani 1 1 d . .
H1 H 0.767864 0.385374 0.508832 0.041 Uiso 1 1 calc R U
N2 N 0.68262(14) 0.38822(15) 0.50612(18) 0.0333(7) Uani 1 1 d . .
N1 N 0.68674(15) 0.41968(15) 0.4359(2) 0.0371(7) Uani 1 1 d . .
C1 C 0.64734(18) 0.46068(18) 0.4266(2) 0.0354(8) Uani 1 1 d . .
C7 C 0.60717(18) 0.48592(19) 0.4871(2) 0.0376(9) Uani 1 1 d . .
C8 C 0.5987(2) 0.5465(2) 0.4881(3) 0.0473(11) Uani 1 1 d . .
H19 H 0.616142 0.569788 0.449802 0.057 Uiso 1 1 calc R U
C9 C 0.5651(2) 0.5727(2) 0.5446(3) 0.0516(12) Uani 1 1 d . .
H20 H 0.560392 0.613554 0.545997 0.062 Uiso 1 1 calc R U
C10 C 0.5384(2) 0.5370(3) 0.5993(3) 0.0585(14) Uani 1 1 d . .
H21 H 0.514188 0.553163 0.637582 0.070 Uiso 1 1 calc R U
C11 C 0.54837(19) 0.4769(2) 0.5961(3) 0.0474(11) Uani 1 1 d . .
H22 H 0.530289 0.452914 0.633126 0.057 Uiso 1 1 calc R U
N4 N 0.58308(15) 0.45127(16) 0.54196(18) 0.0373(8) Uani 1 1 d . .
C2 C 0.6473(2) 0.48842(18) 0.3487(3) 0.0427(10) Uani 1 1 d . .
C3 C 0.5951(2) 0.5055(2) 0.3208(3) 0.0457(11) Uani 1 1 d . .
H17 H 0.560499 0.501399 0.349743 0.055 Uiso 1 1 calc R U
C4 C 0.5945(3) 0.5286(3) 0.2506(4) 0.0777(19) Uani 1 1 d . .
H16 H 0.557985 0.539380 0.229988 0.093 Uiso 1 1 calc R U
C5 C 0.6426(3) 0.5377(3) 0.2061(3) 0.0729(19) Uani 1 1 d . .
H15 H 0.639072 0.555365 0.157386 0.088 Uiso 1 1 calc R U
C6 C 0.6970(3) 0.5206(2) 0.2334(3) 0.0612(14) Uani 1 1 d . .
H14 H 0.730944 0.525718 0.203480 0.073 Uiso 1 1 calc R U
N3 N 0.6998(2) 0.4956(2) 0.3061(3) 0.0656(12) Uani 1 1 d . .
C23 C 0.56550(18) 0.3447(2) 0.4449(3) 0.0400(9) Uani 1 1 d . .
O4 O 0.54534(15) 0.33831(17) 0.38300(19) 0.0577(9) Uani 1 1 d . .
C24 C 0.5252(2) 0.3336(2) 0.5907(3) 0.0518(11) Uani 1 1 d . .
O2 O 0.48173(18) 0.3215(2) 0.6202(3) 0.0896(14) Uani 1 1 d . .
C25 C 0.6229(2) 0.2742(2) 0.5450(3) 0.0466(11) Uani 1 1 d . .
O3 O 0.6380(2) 0.22577(18) 0.5429(2) 0.0696(11) Uani 1 1 d . .

loop_
_atom_site_aniso_label
_atom_site_aniso_U_11
_atom_site_aniso_U_22
_atom_site_aniso_U_33
_atom_site_aniso_U_23
_atom_site_aniso_U_13
_atom_site_aniso_U_12
O1 0.0355(15) 0.076(2) 0.0286(14) -0.0038(14) 0.0028(12) 0.0056(14)
Re1 0.03102(11) 0.04638(12) 0.03037(12) 0.00003(6) 0.00226(6) 0.00004(6)
C14 0.041(2) 0.052(2) 0.029(2) -0.0029(18) -0.0006(17) 0.0021(19)
C15 0.054(3) 0.065(3) 0.031(2) 0.005(2) 0.0010(19) -0.004(2)
C16 0.060(3) 0.060(3) 0.038(2) 0.006(2) -0.009(2) -0.002(2)
C17 0.048(2) 0.043(2) 0.047(3) 0.0081(19) -0.006(2) 0.0001(19)
C18 0.050(3) 0.060(3) 0.061(3) 0.015(2) -0.012(2) 0.007(2)
C19 0.047(3) 0.067(4) 0.094(4) 0.017(3) -0.017(3) 0.012(3)
C20 0.048(3) 0.054(3) 0.086(4) 0.014(3) 0.010(3) 0.012(2)
C21 0.045(2) 0.048(3) 0.050(3) -0.001(2) 0.003(2) 0.007(2)
C22 0.035(2) 0.0325(19) 0.046(2) 0.0012(17) -0.0032(17) 0.0010(15)
C13 0.034(2) 0.037(2) 0.036(2) -0.0010(16) -0.0004(16) 0.0009(16)
C12 0.0316(19) 0.040(2) 0.031(2) -0.0032(16) 0.0046(15) 0.0007(16)
N2 0.0320(16) 0.0420(18) 0.0260(16) 0.0029(14) 0.0024(13) 0.0041(14)
N1 0.0395(18) 0.0391(18) 0.0326(17) 0.0013(14) 0.0025(14) 0.0021(14)
C1 0.037(2) 0.036(2) 0.033(2) -0.0024(16) -0.0004(16) -0.0023(16)
C7 0.033(2) 0.043(2) 0.037(2) -0.0081(18) -0.0075(17) 0.0064(17)
C8 0.043(2) 0.046(2) 0.053(3) -0.009(2) -0.010(2) 0.0060(19)
C9 0.045(3) 0.049(3) 0.061(3) -0.019(2) -0.011(2) 0.011(2)
C10 0.040(2) 0.079(4) 0.057(3) -0.030(3) -0.007(2) 0.015(2)
C11 0.034(2) 0.063(3) 0.045(2) -0.017(2) 0.0020(19) 0.005(2)
N4 0.0308(17) 0.048(2) 0.0335(18) -0.0089(14) -0.0055(13) 0.0064(15)
C2 0.055(3) 0.035(2) 0.038(2) 0.0009(17) -0.0011(19) 0.0002(18)
C3 0.045(2) 0.054(3) 0.038(2) 0.015(2) -0.0138(19) -0.007(2)
C4 0.095(5) 0.072(4) 0.066(4) 0.023(3) -0.034(4) -0.009(3)
C5 0.121(6) 0.053(3) 0.044(3) 0.019(2) -0.023(3) -0.019(3)
C6 0.098(4) 0.046(3) 0.040(3) 0.005(2) 0.005(3) -0.011(3)
N3 0.095(4) 0.052(3) 0.050(2) -0.001(2) 0.006(2) 0.003(2)
C23 0.030(2) 0.049(2) 0.041(2) -0.0012(18) 0.0003(17) 0.0016(17)
O4 0.052(2) 0.076(2) 0.046(2) -0.0136(17) -0.0120(16) 0.0066(17)
C24 0.040(2) 0.069(3) 0.046(3) 0.004(2) 0.005(2) -0.007(2)
O2 0.055(2) 0.119(4) 0.095(3) -0.005(3) 0.030(2) -0.022(2)
C25 0.046(3) 0.050(3) 0.044(3) 0.008(2) -0.0008(19) 0.001(2)
O3 0.089(3) 0.051(2) 0.069(3) 0.0089(18) 0.004(2) 0.011(2)

loop_
_atom_type_symbol
_atom_type_description
_atom_type_scat_dispersion_real
_atom_type_scat_dispersion_imag
_atom_type_scat_source
C C 0.0033 0.0016 'International Tables Vol C Tables 4.2.6.8 and 6.1.1.4'
H H 0.0000 0.0000 'International Tables Vol C Tables 4.2.6.8 and 6.1.1.4'
N N 0.0061 0.0033 'International Tables Vol C Tables 4.2.6.8 and 6.1.1.4'
O O 0.0106 0.0060 'International Tables Vol C Tables 4.2.6.8 and 6.1.1.4'
Re Re -1.0185 7.2310 'International Tables Vol C Tables 4.2.6.8 and 6.1.1.4'

loop_
_geom_angle_atom_site_label_1
_geom_angle_atom_site_label_2
_geom_angle_atom_site_label_3
_geom_angle
C14 O1 Re1 122.6(3)
C23 Re1 C25 89.47(19)
C23 Re1 C24 89.3(2)
C25 Re1 C24 89.6(2)
C23 Re1 O1 176.14(16)
C25 Re1 O1 92.34(16)
C24 Re1 O1 94.13(17)
C23 Re1 N2 96.93(15)
C25 Re1 N2 95.06(17)
C24 Re1 N2 172.24(18)
O1 Re1 N2 79.52(12)
C23 Re1 N4 92.38(16)
C25 Re1 N4 173.39(17)
C24 Re1 N4 96.75(18)
O1 Re1 N4 85.45(12)
N2 Re1 N4 78.41(13)
O1 C14 C13 124.7(4)
O1 C14 C15 116.9(4)
C13 C14 C15 118.5(4)
C16 C15 C14 121.5(4)
C15 C16 C17 123.0(4)
C18 C17 C16 121.7(4)
C18 C17 C22 120.5(5)
C16 C17 C22 117.8(4)
C19 C18 C17 120.0(5)
C18 C19 C20 119.9(5)
C21 C20 C19 121.5(5)
C20 C21 C22 120.5(5)
C21 C22 C17 117.5(4)
C21 C22 C13 122.1(4)
C17 C22 C13 120.4(4)
C12 C13 C14 120.7(4)
C12 C13 C22 119.4(4)
C14 C13 C22 118.8(4)
N2 C12 C13 123.6(4)
C12 N2 N1 113.3(3)
C12 N2 Re1 126.1(3)
N1 N2 Re1 120.1(2)
C1 N1 N2 115.0(3)
N1 C1 C2 114.5(4)
N1 C1 C7 127.3(4)
C2 C1 C7 117.9(4)
N4 C7 C8 120.9(4)
N4 C7 C1 120.9(4)
C8 C7 C1 118.1(4)
C9 C8 C7 121.0(5)
C8 C9 C10 118.3(5)
C11 C10 C9 118.6(5)
N4 C11 C10 123.1(5)
C7 N4 C11 118.1(4)
C7 N4 Re1 121.5(3)
C11 N4 Re1 120.5(3)
C3 C2 N3 121.9(4)
C3 C2 C1 116.7(4)
N3 C2 C1 121.5(4)
C4 C3 C2 117.0(5)
C3 C4 C5 125.1(6)
C4 C5 C6 119.1(5)
C5 C6 N3 118.0(6)
C6 N3 C2 118.9(5)
O4 C23 Re1 179.1(4)
O2 C24 Re1 177.8(5)
O3 C25 Re1 177.6(4)

loop_
_geom_bond_atom_site_label_1
_geom_bond_atom_site_label_2
_geom_bond_distance
O1 C14 1.294(5)
O1 Re1 2.121(3)
Re1 C23 1.892(4)
Re1 C25 1.913(5)
Re1 C24 1.916(5)
Re1 N2 2.126(3)
Re1 N4 2.194(4)
C14 C13 1.421(6)
C14 C15 1.435(6)
C15 C16 1.341(7)
C16 C17 1.405(7)
C17 C18 1.397(6)
C17 C22 1.425(6)
C18 C19 1.378(8)
C19 C20 1.395(8)
C20 C21 1.358(7)
C21 C22 1.423(6)
C22 C13 1.449(5)
C13 C12 1.410(6)
C12 N2 1.304(5)
N2 N1 1.403(4)
N1 C1 1.294(5)
C1 C2 1.477(6)
C1 C7 1.492(6)
C7 N4 1.340(6)
C7 C8 1.381(6)
C8 C9 1.365(6)
C9 C10 1.377(8)
C10 C11 1.376(7)
C11 N4 1.347(5)
C2 C3 1.332(6)
C2 N3 1.403(7)
C3 C4 1.314(7)
C4 C5 1.345(9)
C5 C6 1.369(9)
C6 N3 1.371(7)
C23 O4 1.165(5)
C24 O2 1.138(6)
C25 O3 1.146(6)
